data_7107432
loop_
_publ_author_name
'Sam L. Choong'
'Christian Schenk'
'Andreas Stasch'
'Deepak Dange'
'Cameron Jones'

_publ_section_title
;
 Contrasting reductions of group 14 metal(II) chloride complexes:
 synthesis of a ?-diketiminato tin(I) dimer
;
_journal_name_full Chem.Commun.
_journal_page_first 2504
_journal_paper_doi 10.1039/c2cc18086c
_journal_volume 48
_journal_year 2012
_chemical_formula_sum 'C61 H89 N4 Sn2'
_chemical_formula_weight 1115.74
_chemical_name_systematic
;
?
;
_space_group_IT_number 2
_symmetry_cell_setting triclinic
_symmetry_space_group_name_Hall '-P 1'
_symmetry_space_group_name_H-M 'P -1'
_atom_sites_solution_hydrogens geom
_atom_sites_solution_primary direct
_atom_sites_solution_secondary difmap
_audit_creation_method SHELXL-97
_cell_angle_alpha 94.78(3)
_cell_angle_beta 98.11(3)
_cell_angle_gamma 101.14(3)
_cell_formula_units_Z 2
_cell_length_a 11.094(2)
_cell_length_b 11.584(2)
_cell_length_c 22.708(5)
_cell_measurement_temperature 100(2)
_cell_volume 2816.2(10)
_computing_cell_refinement 'XDS (Kabsch, 1993)'
_computing_data_collection 'Blu-Ice (McPhillips, 2002)'
_computing_data_reduction 'XDS (Kabsch, 1993)'
_computing_molecular_graphics X-Seed
_computing_publication_material CifTAB
_computing_structure_refinement 'SHELXL-97 (Sheldrick, 1997)'
_computing_structure_solution 'SHELXS-97 (Sheldrick, 1990)'
_diffrn_ambient_temperature 100(2)
_diffrn_measured_fraction_theta_full 0.927
_diffrn_measured_fraction_theta_max 0.889
_diffrn_measurement_device_type 'ADSC Quantum 210r'
_diffrn_radiation_source 'Australian Synchrotron'
_diffrn_radiation_type Synchrotron
_diffrn_radiation_wavelength 0.71069
_diffrn_reflns_av_R_equivalents 0.0178
_diffrn_reflns_av_sigmaI/netI 0.0154
_diffrn_reflns_limit_h_max 14
_diffrn_reflns_limit_h_min -14
_diffrn_reflns_limit_k_max 15
_diffrn_reflns_limit_k_min -15
_diffrn_reflns_limit_l_max 30
_diffrn_reflns_limit_l_min -30
_diffrn_reflns_number 48811
_diffrn_reflns_theta_full 25.00
_diffrn_reflns_theta_max 28.60
_diffrn_reflns_theta_min 1.90
_exptl_absorpt_coefficient_mu 0.927
_exptl_absorpt_correction_T_max 0.9908
_exptl_absorpt_correction_T_min 0.9727
_exptl_absorpt_correction_type multi-scan
_exptl_absorpt_process_details XDS
_exptl_crystal_colour 'dark green'
_exptl_crystal_density_diffrn 1.316
_exptl_crystal_density_method 'not measured'
_exptl_crystal_description block
_exptl_crystal_F_000 1166
_exptl_crystal_size_max 0.03
_exptl_crystal_size_mid 0.01
_exptl_crystal_size_min 0.01
_refine_diff_density_max 1.436
_refine_diff_density_min -1.877
_refine_diff_density_rms 0.096
_refine_ls_extinction_method none
_refine_ls_goodness_of_fit_ref 1.070
_refine_ls_hydrogen_treatment constr
_refine_ls_matrix_type full
_refine_ls_number_parameters 629
_refine_ls_number_reflns 12819
_refine_ls_number_restraints 0
_refine_ls_restrained_S_all 1.070
_refine_ls_R_factor_all 0.0351
_refine_ls_R_factor_gt 0.0330
_refine_ls_shift/su_max 0.001
_refine_ls_shift/su_mean 0.000
_refine_ls_structure_factor_coef Fsqd
_refine_ls_weighting_details 'calc w=1/[\s^2^(Fo^2^)+(0.0487P)^2^+4.4626P] where P=(Fo^2^+2Fc^2^)/3'
_refine_ls_weighting_scheme calc
_refine_ls_wR_factor_gt 0.0886
_refine_ls_wR_factor_ref 0.0905
_reflns_number_gt 11935
_reflns_number_total 12819
_reflns_threshold_expression >2sigma(I)
_cod_data_source_file c2cc18086c.txt
_cod_data_source_block {(MesNac)Sn}2
_cod_original_sg_symbol_H-M P-1
_cod_database_code 7107432

loop_
_symmetry_equiv_pos_as_xyz
'x, y, z'
'-x, -y, -z'

loop_
_atom_site_label
_atom_site_type_symbol
_atom_site_fract_x
_atom_site_fract_y
_atom_site_fract_z
_atom_site_U_iso_or_equiv
_atom_site_adp_type
_atom_site_occupancy
_atom_site_symmetry_multiplicity
_atom_site_calc_flag
_atom_site_refinement_flags
Sn1 Sn 0.157766(13) 0.977580(13) 0.237446(7) 0.01462(5) Uani 1 1 d .
N1 N 0.27461(17) 0.99494(17) 0.32655(9) 0.0162(4) Uani 1 1 d .
C1 C 0.3677(2) 1.1444(2) 0.41897(12) 0.0233(5) Uani 1 1 d .
Sn2 Sn 0.271681(13) 1.236588(13) 0.226297(7) 0.01596(5) Uani 1 1 d .
N2 N 0.00649(17) 0.97518(16) 0.29269(9) 0.0157(4) Uani 1 1 d .
C2 C 0.2583(2) 1.0753(2) 0.36946(10) 0.0178(4) Uani 1 1 d .
N3 N 0.13893(18) 1.35165(17) 0.20188(9) 0.0179(4) Uani 1 1 d .
C3 C 0.1430(2) 1.1076(2) 0.37078(11) 0.0206(4) Uani 1 1 d .
H3 H 0.1459 1.1824 0.3921 0.025 Uiso 1 1 calc R
N4 N 0.26382(18) 1.20306(17) 0.12602(9) 0.0165(4) Uani 1 1 d .
C4 C 0.0220(2) 1.0424(2) 0.34418(11) 0.0175(4) Uani 1 1 d .
C5 C -0.0865(2) 1.0527(2) 0.37953(13) 0.0258(5) Uani 1 1 d .
C6 C 0.3350(3) 1.1388(3) 0.48234(13) 0.0363(6) Uani 1 1 d .
H6A H 0.3168 1.0561 0.4906 0.054 Uiso 1 1 calc R
H6B H 0.2618 1.1734 0.4852 0.054 Uiso 1 1 calc R
H6C H 0.4055 1.1834 0.5116 0.054 Uiso 1 1 calc R
C7 C 0.4924(2) 1.1063(3) 0.41843(14) 0.0321(6) Uani 1 1 d .
H7A H 0.5571 1.1605 0.4471 0.048 Uiso 1 1 calc R
H7B H 0.5146 1.1084 0.3782 0.048 Uiso 1 1 calc R
H7C H 0.4852 1.0256 0.4296 0.048 Uiso 1 1 calc R
C8 C 0.3900(3) 1.2750(3) 0.40669(14) 0.0315(6) Uani 1 1 d .
H8A H 0.3164 1.3071 0.4123 0.047 Uiso 1 1 calc R
H8B H 0.4053 1.2803 0.3655 0.047 Uiso 1 1 calc R
H8C H 0.4624 1.3205 0.4345 0.047 Uiso 1 1 calc R
C9 C -0.0531(3) 1.1579(3) 0.42787(17) 0.0429(8) Uani 1 1 d .
H9A H -0.1253 1.1628 0.4476 0.064 Uiso 1 1 calc R
H9B H -0.0286 1.2309 0.4097 0.064 Uiso 1 1 calc R
H9C H 0.0163 1.1478 0.4575 0.064 Uiso 1 1 calc R
C10 C -0.1260(4) 0.9407(3) 0.40745(19) 0.0538(10) Uani 1 1 d .
H10A H -0.0540 0.9240 0.4331 0.081 Uiso 1 1 calc R
H10B H -0.1588 0.8746 0.3759 0.081 Uiso 1 1 calc R
H10C H -0.1907 0.9507 0.4316 0.081 Uiso 1 1 calc R
C11 C -0.2016(3) 1.0751(3) 0.33773(17) 0.0389(7) Uani 1 1 d .
H11A H -0.2373 1.0046 0.3091 0.058 Uiso 1 1 calc R
H11B H -0.1758 1.1428 0.3159 0.058 Uiso 1 1 calc R
H11C H -0.2641 1.0919 0.3618 0.058 Uiso 1 1 calc R
C12 C 0.3514(2) 0.9103(2) 0.33584(10) 0.0174(4) Uani 1 1 d .
C13 C 0.3326(2) 0.8288(2) 0.37822(11) 0.0200(4) Uani 1 1 d .
C14 C 0.4004(2) 0.7390(2) 0.38026(12) 0.0250(5) Uani 1 1 d .
H14 H 0.3866 0.6835 0.4084 0.030 Uiso 1 1 calc R
C15 C 0.4868(3) 0.7276(2) 0.34299(13) 0.0277(5) Uani 1 1 d .
C16 C 0.5061(2) 0.8105(2) 0.30229(12) 0.0236(5) Uani 1 1 d .
H16 H 0.5661 0.8051 0.2768 0.028 Uiso 1 1 calc R
C17 C 0.4403(2) 0.9004(2) 0.29802(11) 0.0190(4) Uani 1 1 d .
C18 C 0.2446(2) 0.8335(3) 0.42289(12) 0.0255(5) Uani 1 1 d .
H18A H 0.1953 0.7539 0.4237 0.038 Uiso 1 1 calc R
H18B H 0.1889 0.8867 0.4112 0.038 Uiso 1 1 calc R
H18C H 0.2925 0.8630 0.4627 0.038 Uiso 1 1 calc R
C19 C 0.5566(4) 0.6281(3) 0.34548(18) 0.0477(9) Uani 1 1 d .
H19A H 0.5423 0.5874 0.3808 0.072 Uiso 1 1 calc R
H19B H 0.6459 0.6604 0.3480 0.072 Uiso 1 1 calc R
H19C H 0.5272 0.5718 0.3093 0.072 Uiso 1 1 calc R
C20 C 0.4672(2) 0.9878(2) 0.25361(12) 0.0230(5) Uani 1 1 d .
H20A H 0.5492 0.9864 0.2425 0.035 Uiso 1 1 calc R
H20B H 0.4666 1.0675 0.2717 0.035 Uiso 1 1 calc R
H20C H 0.4035 0.9664 0.2178 0.035 Uiso 1 1 calc R
C21 C -0.0994(2) 0.88593(19) 0.26471(10) 0.0165(4) Uani 1 1 d .
C22 C -0.1087(2) 0.7685(2) 0.27858(11) 0.0193(4) Uani 1 1 d .
C23 C -0.2022(2) 0.6795(2) 0.24538(13) 0.0237(5) Uani 1 1 d .
H23 H -0.2090 0.6006 0.2552 0.028 Uiso 1 1 calc R
C24 C -0.2857(2) 0.7025(2) 0.19846(12) 0.0241(5) Uani 1 1 d .
C25 C -0.2732(2) 0.8185(2) 0.18484(11) 0.0225(5) Uani 1 1 d .
H25 H -0.3300 0.8359 0.1531 0.027 Uiso 1 1 calc R
C26 C -0.1803(2) 0.9103(2) 0.21617(11) 0.0195(4) Uani 1 1 d .
C27 C -0.0165(3) 0.7363(2) 0.32611(12) 0.0256(5) Uani 1 1 d .
H27A H -0.0268 0.7709 0.3655 0.038 Uiso 1 1 calc R
H27B H 0.0682 0.7669 0.3188 0.038 Uiso 1 1 calc R
H27C H -0.0306 0.6499 0.3251 0.038 Uiso 1 1 calc R
C28 C -0.3848(3) 0.6034(3) 0.16330(16) 0.0373(7) Uani 1 1 d .
H28A H -0.3456 0.5422 0.1464 0.056 Uiso 1 1 calc R
H28B H -0.4323 0.6346 0.1308 0.056 Uiso 1 1 calc R
H28C H -0.4410 0.5690 0.1898 0.056 Uiso 1 1 calc R
C29 C -0.1690(2) 1.0323(2) 0.19670(14) 0.0291(6) Uani 1 1 d .
H29A H -0.2287 1.0721 0.2137 0.044 Uiso 1 1 calc R
H29B H -0.1865 1.0263 0.1529 0.044 Uiso 1 1 calc R
H29C H -0.0844 1.0781 0.2109 0.044 Uiso 1 1 calc R
C30 C 0.1560(3) 1.5607(2) 0.16839(14) 0.0274(5) Uani 1 1 d .
C31 C 0.1787(2) 1.4313(2) 0.16475(12) 0.0205(5) Uani 1 1 d .
C32 C 0.2489(2) 1.4053(2) 0.12119(12) 0.0219(5) Uani 1 1 d .
H32 H 0.2937 1.4726 0.1067 0.026 Uiso 1 1 calc R
C33 C 0.2650(2) 1.2941(2) 0.09457(11) 0.0185(4) Uani 1 1 d .
C34 C 0.2807(2) 1.2955(2) 0.02736(12) 0.0226(5) Uani 1 1 d .
C35 C 0.0937(4) 1.5994(3) 0.2199(2) 0.0583(12) Uani 1 1 d .
H35A H 0.1418 1.5883 0.2579 0.087 Uiso 1 1 calc R
H35B H 0.0091 1.5517 0.2156 0.087 Uiso 1 1 calc R
H35C H 0.0900 1.6832 0.2195 0.087 Uiso 1 1 calc R
C36 C 0.2831(3) 1.6446(2) 0.17629(17) 0.0364(7) Uani 1 1 d .
H36A H 0.2725 1.7267 0.1806 0.055 Uiso 1 1 calc R
H36B H 0.3228 1.6309 0.1411 0.055 Uiso 1 1 calc R
H36C H 0.3357 1.6298 0.2122 0.055 Uiso 1 1 calc R
C37 C 0.0774(3) 1.5816(3) 0.10994(19) 0.0463(9) Uani 1 1 d .
H37A H -0.0069 1.5335 0.1059 0.069 Uiso 1 1 calc R
H37B H 0.1159 1.5590 0.0757 0.069 Uiso 1 1 calc R
H37C H 0.0734 1.6655 0.1112 0.069 Uiso 1 1 calc R
C38 C 0.1637(3) 1.3278(3) -0.00660(14) 0.0350(6) Uani 1 1 d .
H38A H 0.1703 1.3275 -0.0492 0.053 Uiso 1 1 calc R
H38B H 0.1565 1.4068 0.0097 0.053 Uiso 1 1 calc R
H38C H 0.0898 1.2697 -0.0019 0.053 Uiso 1 1 calc R
C39 C 0.3955(3) 1.3914(2) 0.02272(13) 0.0301(6) Uani 1 1 d .
H39A H 0.4692 1.3752 0.0472 0.045 Uiso 1 1 calc R
H39B H 0.3820 1.4693 0.0372 0.045 Uiso 1 1 calc R
H39C H 0.4082 1.3907 -0.0191 0.045 Uiso 1 1 calc R
C40 C 0.2975(3) 1.1811(2) -0.00680(12) 0.0287(5) Uani 1 1 d .
H40A H 0.3030 1.1936 -0.0486 0.043 Uiso 1 1 calc R
H40B H 0.2262 1.1172 -0.0054 0.043 Uiso 1 1 calc R
H40C H 0.3741 1.1595 0.0118 0.043 Uiso 1 1 calc R
C41 C 0.0268(2) 1.35206(19) 0.22574(12) 0.0196(4) Uani 1 1 d .
C42 C 0.0306(2) 1.3775(2) 0.28763(12) 0.0231(5) Uani 1 1 d .
C43 C -0.0794(3) 1.3824(2) 0.30967(13) 0.0277(5) Uani 1 1 d .
H43 H -0.0762 1.4006 0.3515 0.033 Uiso 1 1 calc R
C44 C -0.1938(3) 1.3613(2) 0.27236(15) 0.0305(6) Uani 1 1 d .
C45 C -0.1955(2) 1.3340(2) 0.21177(15) 0.0305(6) Uani 1 1 d .
H45 H -0.2728 1.3195 0.1856 0.037 Uiso 1 1 calc R
C46 C -0.0875(2) 1.3268(2) 0.18754(13) 0.0244(5) Uani 1 1 d .
C47 C 0.1514(3) 1.4043(3) 0.32960(14) 0.0344(6) Uani 1 1 d .
H47A H 0.1368 1.4263 0.3702 0.052 Uiso 1 1 calc R
H47B H 0.2081 1.4701 0.3170 0.052 Uiso 1 1 calc R
H47C H 0.1886 1.3342 0.3292 0.052 Uiso 1 1 calc R
C48 C -0.3125(3) 1.3642(3) 0.29747(19) 0.0443(8) Uani 1 1 d .
H48A H -0.3422 1.2879 0.3117 0.066 Uiso 1 1 calc R
H48B H -0.3760 1.3793 0.2661 0.066 Uiso 1 1 calc R
H48C H -0.2963 1.4273 0.3309 0.066 Uiso 1 1 calc R
C49 C -0.0980(3) 1.2897(3) 0.12113(14) 0.0315(6) Uani 1 1 d .
H49A H -0.1002 1.3588 0.0992 0.047 Uiso 1 1 calc R
H49B H -0.1746 1.2299 0.1075 0.047 Uiso 1 1 calc R
H49C H -0.0261 1.2564 0.1138 0.047 Uiso 1 1 calc R
C50 C 0.2801(2) 1.0889(2) 0.10360(10) 0.0175(4) Uani 1 1 d .
C51 C 0.4010(2) 1.0676(2) 0.10648(11) 0.0199(4) Uani 1 1 d .
C52 C 0.4156(2) 0.9575(2) 0.08199(12) 0.0236(5) Uani 1 1 d .
H52 H 0.4972 0.9430 0.0828 0.028 Uiso 1 1 calc R
C53 C 0.3147(3) 0.8688(2) 0.05663(11) 0.0236(5) Uani 1 1 d .
C54 C 0.1953(2) 0.8893(2) 0.05777(11) 0.0220(5) Uani 1 1 d .
H54 H 0.1253 0.8281 0.0418 0.026 Uiso 1 1 calc R
C55 C 0.1764(2) 0.9984(2) 0.08192(11) 0.0183(4) Uani 1 1 d .
C56 C 0.5133(2) 1.1625(2) 0.13196(12) 0.0247(5) Uani 1 1 d .
H56A H 0.5876 1.1280 0.1361 0.037 Uiso 1 1 calc R
H56B H 0.5028 1.1970 0.1713 0.037 Uiso 1 1 calc R
H56C H 0.5228 1.2244 0.1051 0.037 Uiso 1 1 calc R
C57 C 0.3343(3) 0.7530(3) 0.02732(14) 0.0328(6) Uani 1 1 d .
H57A H 0.3531 0.7634 -0.0130 0.049 Uiso 1 1 calc R
H57B H 0.2586 0.6919 0.0248 0.049 Uiso 1 1 calc R
H57C H 0.4039 0.7288 0.0513 0.049 Uiso 1 1 calc R
C58 C 0.0470(2) 1.0197(2) 0.08183(12) 0.0226(5) Uani 1 1 d .
H58A H 0.0424 1.0622 0.1204 0.034 Uiso 1 1 calc R
H58B H -0.0125 0.9437 0.0755 0.034 Uiso 1 1 calc R
H58C H 0.0267 1.0673 0.0495 0.034 Uiso 1 1 calc R
C59 C 0.0667(3) 1.5279(3) 0.49751(15) 0.0355(6) Uani 1 1 d .
H59A H 0.0708 1.5412 0.4553 0.043 Uiso 1 1 calc R
H59B H 0.0899 1.6062 0.5218 0.043 Uiso 1 1 calc R
C60 C 0.1609(3) 1.4551(3) 0.51761(16) 0.0391(7) Uani 1 1 d .
H60A H 0.1398 1.3776 0.4925 0.047 Uiso 1 1 calc R
H60B H 0.1559 1.4400 0.5596 0.047 Uiso 1 1 calc R
C61 C 0.2934(3) 1.5156(3) 0.51349(19) 0.0489(8) Uani 1 1 d .
H61A H 0.2989 1.5312 0.4721 0.073 Uiso 1 1 calc R
H61B H 0.3504 1.4639 0.5259 0.073 Uiso 1 1 calc R
H61C H 0.3163 1.5905 0.5398 0.073 Uiso 1 1 calc R

loop_
_atom_site_aniso_label
_atom_site_aniso_U_11
_atom_site_aniso_U_22
_atom_site_aniso_U_33
_atom_site_aniso_U_23
_atom_site_aniso_U_13
_atom_site_aniso_U_12
Sn1 0.01407(7) 0.01641(8) 0.01474(8) 0.00327(6) 0.00331(6) 0.00508(5)
N1 0.0149(8) 0.0202(9) 0.0143(9) 0.0036(7) 0.0004(7) 0.0068(7)
C1 0.0192(11) 0.0278(12) 0.0224(13) -0.0004(10) 0.0003(10) 0.0069(9)
Sn2 0.01503(8) 0.01679(8) 0.01677(9) 0.00242(6) 0.00239(6) 0.00495(5)
N2 0.0132(8) 0.0162(8) 0.0182(10) 0.0027(7) 0.0038(7) 0.0033(7)
C2 0.0194(10) 0.0209(10) 0.0134(10) 0.0034(9) 0.0020(9) 0.0051(8)
N3 0.0173(9) 0.0161(8) 0.0222(10) 0.0042(8) 0.0054(8) 0.0059(7)
C3 0.0206(11) 0.0196(10) 0.0228(12) 0.0017(9) 0.0050(9) 0.0059(9)
N4 0.0159(8) 0.0172(8) 0.0163(9) 0.0020(7) 0.0024(7) 0.0033(7)
C4 0.0163(10) 0.0180(10) 0.0197(11) 0.0026(9) 0.0047(9) 0.0058(8)
C5 0.0210(11) 0.0285(12) 0.0292(14) -0.0018(11) 0.0112(11) 0.0055(9)
C6 0.0355(15) 0.0510(18) 0.0201(14) -0.0005(13) 0.0003(12) 0.0085(13)
C7 0.0201(12) 0.0388(15) 0.0344(16) -0.0046(13) -0.0039(11) 0.0082(11)
C8 0.0272(13) 0.0299(13) 0.0334(16) -0.0001(12) -0.0042(12) 0.0042(10)
C9 0.0427(17) 0.0386(16) 0.052(2) -0.0026(15) 0.0266(16) 0.0106(14)
C10 0.072(3) 0.0401(17) 0.063(2) 0.0150(17) 0.047(2) 0.0169(17)
C11 0.0257(13) 0.0390(16) 0.053(2) -0.0039(14) 0.0106(14) 0.0093(12)
C12 0.0162(9) 0.0199(10) 0.0177(11) 0.0036(9) 0.0020(9) 0.0078(8)
C13 0.0173(10) 0.0258(11) 0.0180(11) 0.0057(9) 0.0016(9) 0.0064(9)
C14 0.0269(12) 0.0268(12) 0.0246(13) 0.0104(10) 0.0039(10) 0.0104(10)
C15 0.0284(12) 0.0278(12) 0.0326(14) 0.0093(11) 0.0068(11) 0.0156(10)
C16 0.0239(11) 0.0264(12) 0.0245(13) 0.0041(10) 0.0078(10) 0.0116(10)
C17 0.0156(10) 0.0253(11) 0.0169(11) 0.0042(9) 0.0013(9) 0.0063(8)
C18 0.0239(11) 0.0359(13) 0.0210(12) 0.0118(11) 0.0059(10) 0.0110(10)
C19 0.057(2) 0.0459(18) 0.060(2) 0.0265(17) 0.0280(18) 0.0376(17)
C20 0.0190(10) 0.0301(12) 0.0240(12) 0.0098(10) 0.0074(10) 0.0090(9)
C21 0.0138(9) 0.0173(10) 0.0191(11) 0.0017(8) 0.0063(8) 0.0027(8)
C22 0.0173(10) 0.0172(10) 0.0246(12) 0.0031(9) 0.0061(9) 0.0041(8)
C23 0.0219(11) 0.0169(10) 0.0325(14) 0.0001(10) 0.0085(10) 0.0027(9)
C24 0.0171(10) 0.0261(12) 0.0271(13) -0.0053(10) 0.0057(10) 0.0021(9)
C25 0.0170(10) 0.0324(12) 0.0184(12) 0.0017(10) 0.0032(9) 0.0056(9)
C26 0.0160(10) 0.0245(11) 0.0197(11) 0.0054(9) 0.0053(9) 0.0057(8)
C27 0.0301(12) 0.0199(11) 0.0281(13) 0.0072(10) 0.0031(11) 0.0080(9)
C28 0.0257(13) 0.0353(15) 0.0431(19) -0.0100(13) -0.0006(13) -0.0021(11)
C29 0.0217(11) 0.0306(13) 0.0384(16) 0.0177(12) 0.0051(11) 0.0078(10)
C30 0.0310(13) 0.0162(10) 0.0410(16) 0.0105(10) 0.0147(12) 0.0099(9)
C31 0.0195(10) 0.0161(10) 0.0276(13) 0.0056(9) 0.0044(9) 0.0060(8)
C32 0.0227(11) 0.0186(10) 0.0267(13) 0.0086(9) 0.0077(10) 0.0048(9)
C33 0.0154(9) 0.0192(10) 0.0218(12) 0.0054(9) 0.0047(9) 0.0031(8)
C34 0.0232(11) 0.0236(11) 0.0217(12) 0.0076(10) 0.0055(10) 0.0030(9)
C35 0.089(3) 0.0222(14) 0.083(3) 0.0141(16) 0.060(3) 0.0225(16)
C36 0.0333(14) 0.0198(12) 0.054(2) -0.0014(12) 0.0058(14) 0.0032(10)
C37 0.0371(16) 0.0268(14) 0.072(3) 0.0168(16) -0.0085(16) 0.0071(12)
C38 0.0340(14) 0.0446(16) 0.0277(15) 0.0111(13) -0.0002(12) 0.0118(13)
C39 0.0327(13) 0.0267(12) 0.0332(15) 0.0073(11) 0.0174(12) 0.0010(10)
C40 0.0404(15) 0.0267(12) 0.0188(12) 0.0039(10) 0.0082(11) 0.0036(11)
C41 0.0185(10) 0.0141(9) 0.0276(13) 0.0037(9) 0.0067(9) 0.0043(8)
C42 0.0242(11) 0.0195(10) 0.0289(13) 0.0044(10) 0.0096(10) 0.0080(9)
C43 0.0319(13) 0.0219(11) 0.0346(15) 0.0054(10) 0.0167(12) 0.0098(10)
C44 0.0245(12) 0.0174(10) 0.0538(19) 0.0061(11) 0.0170(12) 0.0064(9)
C45 0.0175(11) 0.0200(11) 0.0526(19) 0.0006(12) 0.0030(12) 0.0037(9)
C46 0.0197(11) 0.0175(10) 0.0359(15) 0.0017(10) 0.0018(10) 0.0061(8)
C47 0.0332(14) 0.0456(16) 0.0273(15) 0.0008(13) 0.0044(12) 0.0168(13)
C48 0.0323(15) 0.0319(15) 0.077(3) 0.0104(16) 0.0297(17) 0.0114(12)
C49 0.0270(13) 0.0294(13) 0.0362(16) 0.0011(12) -0.0023(12) 0.0071(10)
C50 0.0198(10) 0.0184(10) 0.0163(11) 0.0041(8) 0.0057(9) 0.0055(8)
C51 0.0181(10) 0.0247(11) 0.0181(11) 0.0034(9) 0.0044(9) 0.0059(9)
C52 0.0238(11) 0.0287(12) 0.0223(12) 0.0039(10) 0.0072(10) 0.0121(10)
C53 0.0312(13) 0.0219(11) 0.0200(12) 0.0020(9) 0.0060(10) 0.0098(10)
C54 0.0268(12) 0.0198(10) 0.0192(12) 0.0013(9) 0.0045(10) 0.0041(9)
C55 0.0190(10) 0.0202(10) 0.0167(11) 0.0033(9) 0.0044(9) 0.0047(8)
C56 0.0165(10) 0.0294(12) 0.0275(13) 0.0015(10) 0.0035(10) 0.0043(9)
C57 0.0434(16) 0.0276(13) 0.0315(15) -0.0003(11) 0.0118(13) 0.0147(12)
C58 0.0174(10) 0.0250(11) 0.0253(13) 0.0021(10) 0.0031(9) 0.0042(9)
C59 0.0410(16) 0.0273(13) 0.0359(16) -0.0043(12) 0.0125(14) 0.0001(12)
C60 0.0420(17) 0.0367(15) 0.0351(17) -0.0002(13) 0.0059(14) 0.0012(13)
C61 0.0409(18) 0.050(2) 0.050(2) -0.0024(17) 0.0039(17) 0.0008(15)

loop_
_atom_type_symbol
_atom_type_description
_atom_type_scat_dispersion_real
_atom_type_scat_dispersion_imag
_atom_type_scat_source
C C 0.0033 0.0016 'International Tables Vol C Tables 4.2.6.8 and 6.1.1.4'
H H 0.0000 0.0000 'International Tables Vol C Tables 4.2.6.8 and 6.1.1.4'
N N 0.0061 0.0033 'International Tables Vol C Tables 4.2.6.8 and 6.1.1.4'
Sn Sn -0.6537 1.4246 'International Tables Vol C Tables 4.2.6.8 and 6.1.1.4'

loop_
_geom_angle_atom_site_label_1
_geom_angle_atom_site_label_2
_geom_angle_atom_site_label_3
_geom_angle
_geom_angle_site_symmetry_1
_geom_angle_site_symmetry_3
N1 Sn1 N2 82.29(7) . .
N1 Sn1 Sn2 89.05(6) . .
N2 Sn1 Sn2 108.23(5) . .
C2 N1 C12 124.81(19) . .
C2 N1 Sn1 117.96(14) . .
C12 N1 Sn1 116.82(15) . .
C7 C1 C6 108.1(2) . .
C7 C1 C8 106.2(2) . .
C6 C1 C8 107.9(2) . .
C7 C1 C2 115.3(2) . .
C6 C1 C2 112.4(2) . .
C8 C1 C2 106.6(2) . .
N3 Sn2 N4 83.81(8) . .
N3 Sn2 Sn1 116.38(5) . .
N4 Sn2 Sn1 93.39(6) . .
C4 N2 C21 128.82(19) . .
C4 N2 Sn1 122.38(15) . .
C21 N2 Sn1 108.67(14) . .
N1 C2 C3 121.8(2) . .
N1 C2 C1 122.6(2) . .
C3 C2 C1 115.5(2) . .
C31 N3 C41 121.32(19) . .
C31 N3 Sn2 113.39(15) . .
C41 N3 Sn2 125.09(15) . .
C2 C3 C4 128.4(2) . .
C2 C3 H3 115.8 . .
C4 C3 H3 115.8 . .
C33 N4 C50 124.7(2) . .
C33 N4 Sn2 118.05(16) . .
C50 N4 Sn2 116.25(14) . .
N2 C4 C3 120.2(2) . .
N2 C4 C5 122.9(2) . .
C3 C4 C5 116.8(2) . .
C10 C5 C9 109.4(3) . .
C10 C5 C4 110.7(2) . .
C9 C5 C4 112.5(2) . .
C10 C5 C11 108.3(3) . .
C9 C5 C11 104.6(2) . .
C4 C5 C11 111.1(2) . .
C1 C6 H6A 109.5 . .
C1 C6 H6B 109.5 . .
H6A C6 H6B 109.5 . .
C1 C6 H6C 109.5 . .
H6A C6 H6C 109.5 . .
H6B C6 H6C 109.5 . .
C1 C7 H7A 109.5 . .
C1 C7 H7B 109.5 . .
H7A C7 H7B 109.5 . .
C1 C7 H7C 109.5 . .
H7A C7 H7C 109.5 . .
H7B C7 H7C 109.5 . .
C1 C8 H8A 109.5 . .
C1 C8 H8B 109.5 . .
H8A C8 H8B 109.5 . .
C1 C8 H8C 109.5 . .
H8A C8 H8C 109.5 . .
H8B C8 H8C 109.5 . .
C5 C9 H9A 109.5 . .
C5 C9 H9B 109.5 . .
H9A C9 H9B 109.5 . .
C5 C9 H9C 109.5 . .
H9A C9 H9C 109.5 . .
H9B C9 H9C 109.5 . .
C5 C10 H10A 109.5 . .
C5 C10 H10B 109.5 . .
H10A C10 H10B 109.5 . .
C5 C10 H10C 109.5 . .
H10A C10 H10C 109.5 . .
H10B C10 H10C 109.5 . .
C5 C11 H11A 109.5 . .
C5 C11 H11B 109.5 . .
H11A C11 H11B 109.5 . .
C5 C11 H11C 109.5 . .
H11A C11 H11C 109.5 . .
H11B C11 H11C 109.5 . .
C17 C12 C13 119.0(2) . .
C17 C12 N1 119.2(2) . .
C13 C12 N1 121.5(2) . .
C14 C13 C12 118.9(2) . .
C14 C13 C18 117.2(2) . .
C12 C13 C18 124.0(2) . .
C15 C14 C13 122.7(2) . .
C15 C14 H14 118.7 . .
C13 C14 H14 118.7 . .
C14 C15 C16 117.7(2) . .
C14 C15 C19 121.3(2) . .
C16 C15 C19 121.0(2) . .
C17 C16 C15 121.9(2) . .
C17 C16 H16 119.0 . .
C15 C16 H16 119.0 . .
C16 C17 C12 119.9(2) . .
C16 C17 C20 119.0(2) . .
C12 C17 C20 121.1(2) . .
C13 C18 H18A 109.5 . .
C13 C18 H18B 109.5 . .
H18A C18 H18B 109.5 . .
C13 C18 H18C 109.5 . .
H18A C18 H18C 109.5 . .
H18B C18 H18C 109.5 . .
C15 C19 H19A 109.5 . .
C15 C19 H19B 109.5 . .
H19A C19 H19B 109.5 . .
C15 C19 H19C 109.5 . .
H19A C19 H19C 109.5 . .
H19B C19 H19C 109.5 . .
C17 C20 H20A 109.5 . .
C17 C20 H20B 109.5 . .
H20A C20 H20B 109.5 . .
C17 C20 H20C 109.5 . .
H20A C20 H20C 109.5 . .
H20B C20 H20C 109.5 . .
C26 C21 C22 119.6(2) . .
C26 C21 N2 119.9(2) . .
C22 C21 N2 119.5(2) . .
C23 C22 C21 119.1(2) . .
C23 C22 C27 119.3(2) . .
C21 C22 C27 121.5(2) . .
C24 C23 C22 122.1(2) . .
C24 C23 H23 118.9 . .
C22 C23 H23 118.9 . .
C23 C24 C25 117.7(2) . .
C23 C24 C28 120.4(2) . .
C25 C24 C28 121.8(3) . .
C24 C25 C26 122.3(2) . .
C24 C25 H25 118.9 . .
C26 C25 H25 118.9 . .
C25 C26 C21 119.1(2) . .
C25 C26 C29 119.0(2) . .
C21 C26 C29 121.9(2) . .
C22 C27 H27A 109.5 . .
C22 C27 H27B 109.5 . .
H27A C27 H27B 109.5 . .
C22 C27 H27C 109.5 . .
H27A C27 H27C 109.5 . .
H27B C27 H27C 109.5 . .
C24 C28 H28A 109.5 . .
C24 C28 H28B 109.5 . .
H28A C28 H28B 109.5 . .
C24 C28 H28C 109.5 . .
H28A C28 H28C 109.5 . .
H28B C28 H28C 109.5 . .
C26 C29 H29A 109.5 . .
C26 C29 H29B 109.5 . .
H29A C29 H29B 109.5 . .
C26 C29 H29C 109.5 . .
H29A C29 H29C 109.5 . .
H29B C29 H29C 109.5 . .
C35 C30 C36 106.0(3) . .
C35 C30 C37 107.2(3) . .
C36 C30 C37 108.4(2) . .
C35 C30 C31 116.6(2) . .
C36 C30 C31 107.4(2) . .
C37 C30 C31 110.9(2) . .
N3 C31 C32 122.0(2) . .
N3 C31 C30 123.9(2) . .
C32 C31 C30 114.1(2) . .
C31 C32 C33 130.7(2) . .
C31 C32 H32 114.6 . .
C33 C32 H32 114.6 . .
N4 C33 C32 120.6(2) . .
N4 C33 C34 126.6(2) . .
C32 C33 C34 112.8(2) . .
C40 C34 C38 106.4(2) . .
C40 C34 C39 106.3(2) . .
C38 C34 C39 109.0(2) . .
C40 C34 C33 118.2(2) . .
C38 C34 C33 107.8(2) . .
C39 C34 C33 108.9(2) . .
C30 C35 H35A 109.5 . .
C30 C35 H35B 109.5 . .
H35A C35 H35B 109.5 . .
C30 C35 H35C 109.5 . .
H35A C35 H35C 109.5 . .
H35B C35 H35C 109.5 . .
C30 C36 H36A 109.5 . .
C30 C36 H36B 109.5 . .
H36A C36 H36B 109.5 . .
C30 C36 H36C 109.5 . .
H36A C36 H36C 109.5 . .
H36B C36 H36C 109.5 . .
C30 C37 H37A 109.5 . .
C30 C37 H37B 109.5 . .
H37A C37 H37B 109.5 . .
C30 C37 H37C 109.5 . .
H37A C37 H37C 109.5 . .
H37B C37 H37C 109.5 . .
C34 C38 H38A 109.5 . .
C34 C38 H38B 109.5 . .
H38A C38 H38B 109.5 . .
C34 C38 H38C 109.5 . .
H38A C38 H38C 109.5 . .
H38B C38 H38C 109.5 . .
C34 C39 H39A 109.5 . .
C34 C39 H39B 109.5 . .
H39A C39 H39B 109.5 . .
C34 C39 H39C 109.5 . .
H39A C39 H39C 109.5 . .
H39B C39 H39C 109.5 . .
C34 C40 H40A 109.5 . .
C34 C40 H40B 109.5 . .
H40A C40 H40B 109.5 . .
C34 C40 H40C 109.5 . .
H40A C40 H40C 109.5 . .
H40B C40 H40C 109.5 . .
C46 C41 C42 119.7(2) . .
C46 C41 N3 120.0(2) . .
C42 C41 N3 120.3(2) . .
C43 C42 C41 119.3(2) . .
C43 C42 C47 119.7(2) . .
C41 C42 C47 120.9(2) . .
C44 C43 C42 122.0(3) . .
C44 C43 H43 119.0 . .
C42 C43 H43 119.0 . .
C45 C44 C43 117.5(2) . .
C45 C44 C48 121.3(3) . .
C43 C44 C48 121.1(3) . .
C44 C45 C46 122.6(3) . .
C44 C45 H45 118.7 . .
C46 C45 H45 118.7 . .
C41 C46 C45 118.8(3) . .
C41 C46 C49 121.9(2) . .
C45 C46 C49 119.3(2) . .
C42 C47 H47A 109.5 . .
C42 C47 H47B 109.5 . .
H47A C47 H47B 109.5 . .
C42 C47 H47C 109.5 . .
H47A C47 H47C 109.5 . .
H47B C47 H47C 109.5 . .
C44 C48 H48A 109.5 . .
C44 C48 H48B 109.5 . .
H48A C48 H48B 109.5 . .
C44 C48 H48C 109.5 . .
H48A C48 H48C 109.5 . .
H48B C48 H48C 109.5 . .
C46 C49 H49A 109.5 . .
C46 C49 H49B 109.5 . .
H49A C49 H49B 109.5 . .
C46 C49 H49C 109.5 . .
H49A C49 H49C 109.5 . .
H49B C49 H49C 109.5 . .
C55 C50 C51 120.7(2) . .
C55 C50 N4 120.1(2) . .
C51 C50 N4 119.2(2) . .
C52 C51 C50 118.4(2) . .
C52 C51 C56 120.1(2) . .
C50 C51 C56 121.4(2) . .
C53 C52 C51 122.0(2) . .
C53 C52 H52 119.0 . .
C51 C52 H52 119.0 . .
C52 C53 C54 118.5(2) . .
C52 C53 C57 120.5(2) . .
C54 C53 C57 121.0(3) . .
C53 C54 C55 121.3(2) . .
C53 C54 H54 119.3 . .
C55 C54 H54 119.3 . .
C50 C55 C54 118.8(2) . .
C50 C55 C58 120.5(2) . .
C54 C55 C58 120.6(2) . .
C51 C56 H56A 109.5 . .
C51 C56 H56B 109.5 . .
H56A C56 H56B 109.5 . .
C51 C56 H56C 109.5 . .
H56A C56 H56C 109.5 . .
H56B C56 H56C 109.5 . .
C53 C57 H57A 109.5 . .
C53 C57 H57B 109.5 . .
H57A C57 H57B 109.5 . .
C53 C57 H57C 109.5 . .
H57A C57 H57C 109.5 . .
H57B C57 H57C 109.5 . .
C55 C58 H58A 109.5 . .
C55 C58 H58B 109.5 . .
H58A C58 H58B 109.5 . .
C55 C58 H58C 109.5 . .
H58A C58 H58C 109.5 . .
H58B C58 H58C 109.5 . .
C60 C59 C59 114.5(3) . 2_586
C60 C59 H59A 108.6 . .
C59 C59 H59A 108.6 2_586 .
C60 C59 H59B 108.6 . .
C59 C59 H59B 108.6 2_586 .
H59A C59 H59B 107.6 . .
C59 C60 C61 112.7(3) . .
C59 C60 H60A 109.0 . .
C61 C60 H60A 109.0 . .
C59 C60 H60B 109.0 . .
C61 C60 H60B 109.0 . .
H60A C60 H60B 107.8 . .
C60 C61 H61A 109.5 . .
C60 C61 H61B 109.5 . .
H61A C61 H61B 109.5 . .
C60 C61 H61C 109.5 . .
H61A C61 H61C 109.5 . .
H61B C61 H61C 109.5 . .

loop_
_geom_bond_atom_site_label_1
_geom_bond_atom_site_label_2
_geom_bond_distance
_geom_bond_site_symmetry_2
Sn1 N1 2.215(2) .
Sn1 N2 2.2300(19) .
Sn1 Sn2 3.0685(9) .
N1 C2 1.346(3) .
N1 C12 1.428(3) .
C1 C7 1.532(3) .
C1 C6 1.536(4) .
C1 C8 1.540(4) .
C1 C2 1.571(4) .
Sn2 N3 2.215(2) .
Sn2 N4 2.264(2) .
N2 C4 1.320(3) .
N2 C21 1.436(3) .
C2 C3 1.403(3) .
N3 C31 1.354(3) .
N3 C41 1.426(3) .
C3 C4 1.428(3) .
C3 H3 0.9500 .
N4 C33 1.321(3) .
N4 C50 1.431(3) .
C4 C5 1.556(3) .
C5 C10 1.507(4) .
C5 C9 1.522(4) .
C5 C11 1.557(4) .
C6 H6A 0.9800 .
C6 H6B 0.9800 .
C6 H6C 0.9800 .
C7 H7A 0.9800 .
C7 H7B 0.9800 .
C7 H7C 0.9800 .
C8 H8A 0.9800 .
C8 H8B 0.9800 .
C8 H8C 0.9800 .
C9 H9A 0.9800 .
C9 H9B 0.9800 .
C9 H9C 0.9800 .
C10 H10A 0.9800 .
C10 H10B 0.9800 .
C10 H10C 0.9800 .
C11 H11A 0.9800 .
C11 H11B 0.9800 .
C11 H11C 0.9800 .
C12 C17 1.410(3) .
C12 C13 1.412(3) .
C13 C14 1.395(3) .
C13 C18 1.509(3) .
C14 C15 1.383(4) .
C14 H14 0.9500 .
C15 C16 1.395(4) .
C15 C19 1.509(4) .
C16 C17 1.385(3) .
C16 H16 0.9500 .
C17 C20 1.507(3) .
C18 H18A 0.9800 .
C18 H18B 0.9800 .
C18 H18C 0.9800 .
C19 H19A 0.9800 .
C19 H19B 0.9800 .
C19 H19C 0.9800 .
C20 H20A 0.9800 .
C20 H20B 0.9800 .
C20 H20C 0.9800 .
C21 C26 1.404(3) .
C21 C22 1.410(3) .
C22 C23 1.394(3) .
C22 C27 1.501(3) .
C23 C24 1.389(4) .
C23 H23 0.9500 .
C24 C25 1.390(4) .
C24 C28 1.509(4) .
C25 C26 1.394(4) .
C25 H25 0.9500 .
C26 C29 1.504(3) .
C27 H27A 0.9800 .
C27 H27B 0.9800 .
C27 H27C 0.9800 .
C28 H28A 0.9800 .
C28 H28B 0.9800 .
C28 H28C 0.9800 .
C29 H29A 0.9800 .
C29 H29B 0.9800 .
C29 H29C 0.9800 .
C30 C35 1.519(4) .
C30 C36 1.528(4) .
C30 C37 1.545(4) .
C30 C31 1.566(3) .
C31 C32 1.391(3) .
C32 C33 1.430(3) .
C32 H32 0.9500 .
C33 C34 1.562(3) .
C34 C40 1.535(4) .
C34 C38 1.541(4) .
C34 C39 1.542(3) .
C35 H35A 0.9800 .
C35 H35B 0.9800 .
C35 H35C 0.9800 .
C36 H36A 0.9800 .
C36 H36B 0.9800 .
C36 H36C 0.9800 .
C37 H37A 0.9800 .
C37 H37B 0.9800 .
C37 H37C 0.9800 .
C38 H38A 0.9800 .
C38 H38B 0.9800 .
C38 H38C 0.9800 .
C39 H39A 0.9800 .
C39 H39B 0.9800 .
C39 H39C 0.9800 .
C40 H40A 0.9800 .
C40 H40B 0.9800 .
C40 H40C 0.9800 .
C41 C46 1.397(4) .
C41 C42 1.405(4) .
C42 C43 1.393(3) .
C42 C47 1.493(4) .
C43 C44 1.389(4) .
C43 H43 0.9500 .
C44 C45 1.383(5) .
C44 C48 1.512(4) .
C45 C46 1.400(4) .
C45 H45 0.9500 .
C46 C49 1.515(4) .
C47 H47A 0.9800 .
C47 H47B 0.9800 .
C47 H47C 0.9800 .
C48 H48A 0.9800 .
C48 H48B 0.9800 .
C48 H48C 0.9800 .
C49 H49A 0.9800 .
C49 H49B 0.9800 .
C49 H49C 0.9800 .
C50 C55 1.398(3) .
C50 C51 1.403(3) .
C51 C52 1.397(3) .
C51 C56 1.502(4) .
C52 C53 1.384(4) .
C52 H52 0.9500 .
C53 C54 1.394(4) .
C53 C57 1.514(4) .
C54 C55 1.400(3) .
C54 H54 0.9500 .
C55 C58 1.503(3) .
C56 H56A 0.9800 .
C56 H56B 0.9800 .
C56 H56C 0.9800 .
C57 H57A 0.9800 .
C57 H57B 0.9800 .
C57 H57C 0.9800 .
C58 H58A 0.9800 .
C58 H58B 0.9800 .
C58 H58C 0.9800 .
C59 C60 1.511(5) .
C59 C59 1.519(6) 2_586
C59 H59A 0.9900 .
C59 H59B 0.9900 .
C60 C61 1.520(5) .
C60 H60A 0.9900 .
C60 H60B 0.9900 .
C61 H61A 0.9800 .
C61 H61B 0.9800 .
C61 H61C 0.9800 .
